data_7248855
loop_
_publ_author_name
'Zhu, Qiuyin'
'Hsu, Wayne'
'Wang, Shenglong'
'Lin, Fenglong'
'Wu, Yincai'
'Fang, Yimin'
'Chen, Jinglin'
'Song, Lijun'

_publ_section_title
;
 Synthesis, antimicrobial activity and application of polymers of
 praseodymium complexes based on pyridine nitrogen oxide.
;
_journal_issue 26
_journal_name_full 'RSC advances'
_journal_page_first 18519
_journal_page_last 18527
_journal_paper_doi 10.1039/d4ra03003f
_journal_volume 14
_journal_year 2024
_chemical_formula_moiety 'C30 H28 N6 O8 Pr2 S6, 6(H2 O)'
_chemical_formula_sum 'C30 H40 N6 O14 Pr2 S6'
_chemical_formula_weight 1182.86
_chemical_name_systematic Pr2(mpo)6(H2O)2
_space_group_crystal_system triclinic
_space_group_IT_number 2
_space_group_name_Hall '-P 1'
_space_group_name_H-M_alt 'P -1'
_atom_sites_solution_hydrogens difmap
_atom_sites_solution_primary iterative
_audit_creation_date 2023-09-06
_audit_creation_method
;
Olex2 1.5-alpha
(compiled 2023.03.06 svn.rbb2c1857 for OlexSys, GUI svn.r6748)
;
_audit_update_record
;
2023-09-06 deposited with the CCDC.	2024-05-27 downloaded from the CCDC.
;
_cell_angle_alpha 92.265(2)
_cell_angle_beta 107.891(2)
_cell_angle_gamma 92.928(2)
_cell_formula_units_Z 1
_cell_length_a 8.4728(5)
_cell_length_b 9.7873(5)
_cell_length_c 13.7277(8)
_cell_measurement_reflns_used 9367
_cell_measurement_temperature 200(2)
_cell_measurement_theta_max 27.894
_cell_measurement_theta_min 2.679
_cell_volume 1080.09(11)
_computing_cell_refinement 'SAINT V8.40A (Bruker, 2019)'
_computing_data_collection 'Bruker SMART'
_computing_data_reduction 'SAINT V8.40A (Bruker, 2019)'
_computing_molecular_graphics 'Olex2 1.5-alpha (Dolomanov et al., 2009)'
_computing_publication_material 'Olex2 1.5-alpha (Dolomanov et al., 2009)'
_computing_structure_refinement 'SHELXL 2018/3 (Sheldrick, 2015)'
_computing_structure_solution 'olex2.solve 1.5-alpha (Bourhis et al., 2015)'
_diffrn_ambient_temperature 200.00
_diffrn_measured_fraction_theta_full 0.985
_diffrn_measured_fraction_theta_max 0.985
_diffrn_measurement_device_type 'CCD area detector'
_diffrn_measurement_method 'phi and omega scans'
_diffrn_radiation_monochromator graphite
_diffrn_radiation_type MoK\a
_diffrn_radiation_wavelength 0.71073
_diffrn_reflns_av_R_equivalents 0.1486
_diffrn_reflns_av_unetI/netI 0.0463
_diffrn_reflns_Laue_measured_fraction_full 0.985
_diffrn_reflns_Laue_measured_fraction_max 0.985
_diffrn_reflns_limit_h_max 10
_diffrn_reflns_limit_h_min -10
_diffrn_reflns_limit_k_max 11
_diffrn_reflns_limit_k_min -11
_diffrn_reflns_limit_l_max 16
_diffrn_reflns_limit_l_min -16
_diffrn_reflns_number 44104
_diffrn_reflns_point_group_measured_fraction_full 0.985
_diffrn_reflns_point_group_measured_fraction_max 0.985
_diffrn_reflns_theta_full 25.025
_diffrn_reflns_theta_max 25.025
_diffrn_reflns_theta_min 3.124
_diffrn_source_current 1.4
_diffrn_source_power 0.07
_diffrn_source_voltage 50.0
_exptl_absorpt_coefficient_mu 2.586
_exptl_absorpt_correction_T_max 0.7456
_exptl_absorpt_correction_T_min 0.5755
_exptl_absorpt_correction_type none
_exptl_absorpt_process_details
;
SADABS-2016/2 (Bruker,2016/2) was used for absorption correction.
wR2(int) was 0.1175 before and 0.0450 after correction.
The Ratio of minimum to maximum transmission is 0.7719.
The \l/2 correction factor is Not present.
;
_exptl_crystal_colour 'metallic dark green'
_exptl_crystal_colour_lustre metallic
_exptl_crystal_colour_modifier dark
_exptl_crystal_colour_primary green
_exptl_crystal_density_diffrn 1.819
_exptl_crystal_density_method 'not measured'
_exptl_crystal_description block
_exptl_crystal_F_000 588
_exptl_crystal_size_max 0.5
_exptl_crystal_size_mid 0.5
_exptl_crystal_size_min 0.5
_refine_diff_density_max 1.972
_refine_diff_density_min -1.203
_refine_diff_density_rms 0.148
_refine_ls_extinction_coef 0.0236(19)
_refine_ls_extinction_expression Fc^*^=kFc[1+0.001xFc^2^\l^3^/sin(2\q)]^-1/4^
_refine_ls_extinction_method 'SHELXL-2018/3 (Sheldrick 2018)'
_refine_ls_goodness_of_fit_ref 1.077
_refine_ls_hydrogen_treatment constr
_refine_ls_matrix_type full
_refine_ls_number_parameters 263
_refine_ls_number_reflns 3754
_refine_ls_number_restraints 0
_refine_ls_restrained_S_all 1.077
_refine_ls_R_factor_all 0.0371
_refine_ls_R_factor_gt 0.0371
_refine_ls_shift/su_max 0.000
_refine_ls_shift/su_mean 0.000
_refine_ls_structure_factor_coef Fsqd
_refine_ls_weighting_details 'w=1/[\s^2^(Fo^2^)+(0.0493P)^2^+2.7023P] where P=(Fo^2^+2Fc^2^)/3'
_refine_ls_weighting_scheme calc
_refine_ls_wR_factor_gt 0.0941
_refine_ls_wR_factor_ref 0.0942
_reflns_Friedel_coverage 0.000
_reflns_number_gt 3741
_reflns_number_total 3754
_reflns_threshold_expression 'I > 2\s(I)'
_cod_data_source_file d4ra03003f2.cif
_cod_data_source_block 1
_cod_database_code 7248855
_shelx_shelxl_version_number 2018/3
_shelx_space_group_comment
;
The symmetry employed for this shelxl refinement is uniquely defined
by the following loop, which should always be used as a source of
symmetry information in preference to the above space-group names.
They are only intended as comments.
;
_shelx_estimated_absorpt_t_max 0.358
_shelx_estimated_absorpt_t_min 0.358
_olex2_refinement_description
;
1. Fixed Uiso
 At 1.2 times of:
  All O(H,H) groups, H7 of C7, H9 of C9, H3 of C3, H12 of C12, H2 of C2, H10
  of C10, H14 of C14, H8 of C8, H4 of C4, H5 of C5, H15 of C15
 At 1.5 times of:
  H13 of C13
2.a Riding coordinates:
 O1W(H1WA,H1WB), O4W(H4WA,H4WB), C2(H2), C3(H3), C4(H4), C5(H5), C7(H7),
 C8(H8), C9(H9), C10(H10), C12(H12), C13(H13), C14(H14), C15(H15), O5W(H5WA,
 H5WB), O3W(H3WA,H3WB)
;
_olex2_submission_special_instructions 'No special instructions were received'

loop_
_space_group_symop_operation_xyz
'x, y, z'
'-x, -y, -z'

loop_
_atom_site_label
_atom_site_type_symbol
_atom_site_fract_x
_atom_site_fract_y
_atom_site_fract_z
_atom_site_U_iso_or_equiv
_atom_site_adp_type
_atom_site_occupancy
_atom_site_site_symmetry_order
_atom_site_calc_flag
_atom_site_refinement_flags_posn
_atom_site_refinement_flags_adp
_atom_site_refinement_flags_occupancy
_atom_site_disorder_assembly
_atom_site_disorder_group
Pr1 Pr 0.35986(2) 0.08743(2) 0.08955(2) 0.01761(15) Uani 1 1 d . . . . .
S1 S 0.39835(13) 0.38747(10) 0.08768(8) 0.0242(2) Uani 1 1 d . . . . .
S2 S 0.24978(17) 0.18441(12) 0.26073(10) 0.0332(3) Uani 1 1 d . . . . .
S3 S 0.71824(14) 0.13925(12) 0.21533(9) 0.0293(3) Uani 1 1 d . . . . .
O1 O 0.1241(4) 0.1894(3) -0.0174(2) 0.0248(6) Uani 1 1 d . . . . .
O1W O 0.1623(4) -0.0982(3) -0.0132(2) 0.0256(6) Uani 1 1 d . . . . .
H1WA H 0.080838 -0.113805 0.009470 0.031 Uiso 1 1 d R U . . .
H1WB H 0.132608 -0.072255 -0.074250 0.031 Uiso 1 1 d R U . . .
O2 O 0.3483(4) -0.0795(3) 0.2078(2) 0.0263(6) Uani 1 1 d . . . . .
O3 O 0.5535(3) -0.0877(3) 0.0715(2) 0.0203(6) Uani 1 1 d . . . . .
O4W O 0.5600(5) -0.4956(4) -0.3626(3) 0.0560(11) Uani 1 1 d . . . . .
H4WA H 0.557959 -0.538293 -0.310243 0.067 Uiso 1 1 d R U . . .
H4WB H 0.460429 -0.493513 -0.401393 0.067 Uiso 1 1 d R U . . .
N1 N 0.1053(4) 0.3176(3) -0.0523(3) 0.0215(7) Uani 1 1 d . . . . .
N2 N 0.3331(4) -0.0699(4) 0.3022(3) 0.0234(7) Uani 1 1 d . . . . .
N3 N 0.6531(4) -0.1293(4) 0.1617(3) 0.0224(7) Uani 1 1 d . . . . .
C1 C 0.2226(5) 0.4185(4) -0.0111(3) 0.0244(9) Uani 1 1 d . . . . .
C2 C 0.1949(6) 0.5476(4) -0.0532(4) 0.0279(9) Uani 1 1 d . . . . .
H2 H 0.267292 0.625971 -0.023932 0.034 Uiso 1 1 d R U . . .
C3 C 0.0545(6) 0.5659(5) -0.1338(4) 0.0304(10) Uani 1 1 d . . . . .
H3 H 0.037112 0.654751 -0.158876 0.036 Uiso 1 1 d R U . . .
C4 C -0.0620(6) 0.4579(5) -0.1733(4) 0.0295(10) Uani 1 1 d . . . . .
H4 H -0.155615 0.467855 -0.231511 0.035 Uiso 1 1 d R U . . .
C5 C -0.0355(5) 0.3329(5) -0.1311(4) 0.0273(9) Uani 1 1 d . . . . .
H5 H -0.110335 0.255341 -0.158594 0.033 Uiso 1 1 d R U . . .
C6 C 0.2844(5) 0.0486(5) 0.3371(4) 0.0267(9) Uani 1 1 d . . . . .
C7 C 0.2704(6) 0.0475(5) 0.4371(4) 0.0328(10) Uani 1 1 d . . . . .
H7 H 0.234607 0.127322 0.463515 0.039 Uiso 1 1 d R U . . .
C8 C 0.3011(6) -0.0646(6) 0.4939(4) 0.0372(11) Uani 1 1 d . . . . .
H8 H 0.302074 -0.059384 0.563362 0.045 Uiso 1 1 d R U . . .
C9 C 0.3497(7) -0.1823(5) 0.4540(4) 0.0383(12) Uani 1 1 d . . . . .
H9 H 0.364574 -0.263571 0.490443 0.046 Uiso 1 1 d R U . . .
C10 C 0.3636(6) -0.1822(5) 0.3571(4) 0.0309(10) Uani 1 1 d . . . . .
H10 H 0.393429 -0.264672 0.330497 0.037 Uiso 1 1 d R U . . .
C11 C 0.7450(5) -0.0335(5) 0.2336(3) 0.0266(9) Uani 1 1 d . . . . .
C12 C 0.8553(6) -0.0841(6) 0.3213(4) 0.0407(12) Uani 1 1 d . . . . .
H12 H 0.932585 -0.021398 0.369340 0.049 Uiso 1 1 d R U . . .
C13 C 0.8587(7) -0.2214(7) 0.3363(4) 0.0471(14) Uani 1 1 d . . . . .
H13 H 0.934122 -0.259699 0.393290 0.071 Uiso 1 1 d R U . . .
C14 C 0.7515(7) -0.3137(6) 0.2639(4) 0.0412(13) Uani 1 1 d . . . . .
H14 H 0.762476 -0.409693 0.266969 0.049 Uiso 1 1 d R U . . .
C15 C 0.6491(6) -0.2651(5) 0.1771(4) 0.0303(10) Uani 1 1 d . . . . .
H15 H 0.572682 -0.328811 0.129410 0.036 Uiso 1 1 d R U . . .
O5W O -0.0650(6) 0.3299(5) -0.5742(4) 0.0604(12) Uani 1 1 d . . . . .
H5WA H -0.052353 0.408405 -0.596243 0.072 Uiso 1 1 d R U . . .
H5WB H 0.025547 0.290446 -0.562213 0.072 Uiso 1 1 d R U . . .
O3W O 0.2416(5) -0.5260(5) -0.5072(4) 0.0608(11) Uani 1 1 d . . . . .
H3WA H 0.278414 -0.478550 -0.547072 0.073 Uiso 1 1 d R U . . .
H3WB H 0.208704 -0.472630 -0.468132 0.073 Uiso 1 1 d R U . . .

loop_
_atom_site_aniso_label
_atom_site_aniso_U_11
_atom_site_aniso_U_22
_atom_site_aniso_U_33
_atom_site_aniso_U_23
_atom_site_aniso_U_13
_atom_site_aniso_U_12
Pr1 0.01770(19) 0.01822(18) 0.01659(18) 0.00128(10) 0.00477(11) 0.00140(9)
S1 0.0206(5) 0.0216(5) 0.0264(6) 0.0014(4) 0.0019(4) -0.0006(4)
S2 0.0472(7) 0.0296(6) 0.0284(6) 0.0039(5) 0.0176(5) 0.0140(5)
S3 0.0255(6) 0.0329(6) 0.0254(6) -0.0036(5) 0.0033(4) -0.0039(4)
O1 0.0236(15) 0.0179(14) 0.0303(16) 0.0075(12) 0.0039(13) 0.0016(11)
O1W 0.0235(15) 0.0275(15) 0.0240(16) -0.0021(12) 0.0065(13) -0.0053(12)
O2 0.0383(18) 0.0261(15) 0.0181(14) 0.0047(12) 0.0133(13) 0.0038(13)
O3 0.0207(14) 0.0251(15) 0.0128(13) 0.0032(11) 0.0014(11) 0.0031(11)
O4W 0.050(2) 0.055(2) 0.049(2) -0.004(2) -0.004(2) 0.0083(19)
N1 0.0265(18) 0.0187(17) 0.0215(18) 0.0054(14) 0.0094(15) 0.0065(14)
N2 0.0259(19) 0.0274(18) 0.0179(17) 0.0010(14) 0.0092(15) -0.0026(14)
N3 0.0215(18) 0.0293(18) 0.0187(17) 0.0064(15) 0.0079(15) 0.0078(14)
C1 0.021(2) 0.030(2) 0.029(2) 0.0096(18) 0.0151(18) 0.0084(17)
C2 0.028(2) 0.023(2) 0.034(2) 0.0020(18) 0.011(2) 0.0035(17)
C3 0.035(2) 0.026(2) 0.033(2) 0.0076(19) 0.012(2) 0.0089(18)
C4 0.025(2) 0.033(2) 0.030(2) 0.008(2) 0.0061(19) 0.0077(18)
C5 0.019(2) 0.031(2) 0.030(2) 0.0043(19) 0.0046(18) 0.0031(17)
C6 0.023(2) 0.032(2) 0.026(2) 0.0023(19) 0.0087(18) 0.0010(17)
C7 0.033(3) 0.043(3) 0.022(2) -0.007(2) 0.0096(19) 0.000(2)
C8 0.038(3) 0.052(3) 0.021(2) 0.002(2) 0.010(2) -0.006(2)
C9 0.049(3) 0.039(3) 0.027(2) 0.011(2) 0.012(2) -0.004(2)
C10 0.033(2) 0.033(2) 0.026(2) 0.0066(19) 0.008(2) -0.0009(19)
C11 0.023(2) 0.041(2) 0.018(2) 0.0024(18) 0.0082(17) 0.0062(18)
C12 0.025(2) 0.070(4) 0.023(2) 0.001(2) 0.001(2) 0.013(2)
C13 0.044(3) 0.074(4) 0.029(3) 0.023(3) 0.012(2) 0.031(3)
C14 0.054(3) 0.045(3) 0.036(3) 0.021(2) 0.024(3) 0.026(3)
C15 0.040(3) 0.030(2) 0.027(2) 0.0065(19) 0.017(2) 0.0111(19)
O5W 0.052(3) 0.071(3) 0.048(3) -0.009(2) 0.005(2) -0.017(2)
O3W 0.049(3) 0.064(3) 0.062(3) -0.002(2) 0.008(2) -0.005(2)

loop_
_atom_type_symbol
_atom_type_description
_atom_type_scat_dispersion_real
_atom_type_scat_dispersion_imag
_atom_type_scat_source
C C 0.0033 0.0016 'International Tables Vol C Tables 4.2.6.8 and 6.1.1.4'
H H 0.0000 0.0000 'International Tables Vol C Tables 4.2.6.8 and 6.1.1.4'
N N 0.0061 0.0033 'International Tables Vol C Tables 4.2.6.8 and 6.1.1.4'
O O 0.0106 0.0060 'International Tables Vol C Tables 4.2.6.8 and 6.1.1.4'
Pr Pr -0.2180 2.8214 'International Tables Vol C Tables 4.2.6.8 and 6.1.1.4'
S S 0.1246 0.1234 'International Tables Vol C Tables 4.2.6.8 and 6.1.1.4'

loop_
_geom_angle_atom_site_label_1
_geom_angle_atom_site_label_2
_geom_angle_atom_site_label_3
_geom_angle
_geom_angle_site_symmetry_1
_geom_angle_site_symmetry_3
_geom_angle_publ_flag
S1 Pr1 S3 79.41(3) . . ?
S2 Pr1 S1 76.33(3) . . ?
S2 Pr1 S3 91.47(4) . . ?
O1 Pr1 S1 65.48(7) . . ?
O1 Pr1 S2 85.97(8) . . ?
O1 Pr1 S3 144.41(7) . . ?
O1 Pr1 O1W 71.87(10) . . ?
O1 Pr1 O3 82.32(10) . 2_655 ?
O1 Pr1 O3 137.78(10) . . ?
O1W Pr1 S1 136.42(7) . . ?
O1W Pr1 S2 109.85(7) . . ?
O1W Pr1 S3 140.81(7) . . ?
O1W Pr1 O3 81.04(10) . 2_655 ?
O1W Pr1 O3 78.84(9) . . ?
O2 Pr1 S1 138.13(8) . . ?
O2 Pr1 S2 65.16(7) . . ?
O2 Pr1 S3 85.58(8) . . ?
O2 Pr1 O1 124.45(10) . . ?
O2 Pr1 O1W 75.06(11) . . ?
O2 Pr1 O3 134.15(9) . 2_655 ?
O2 Pr1 O3 73.90(9) . . ?
O3 Pr1 S1 129.40(7) . . ?
O3 Pr1 S1 84.78(7) 2_655 . ?
O3 Pr1 S2 160.64(7) 2_655 . ?
O3 Pr1 S2 133.25(7) . . ?
O3 Pr1 S3 89.16(7) 2_655 . ?
O3 Pr1 S3 63.01(7) . . ?
O3 Pr1 O3 63.32(10) . 2_655 ?
C1 S1 Pr1 100.68(15) . . ?
C6 S2 Pr1 101.85(16) . . ?
C11 S3 Pr1 93.04(15) . . ?
N1 O1 Pr1 131.3(2) . . ?
Pr1 O1W H1WA 112.1 . . ?
Pr1 O1W H1WB 105.3 . . ?
H1WA O1W H1WB 112.9 . . ?
N2 O2 Pr1 132.2(2) . . ?
Pr1 O3 Pr1 116.68(10) . 2_655 ?
N3 O3 Pr1 122.4(2) . 2_655 ?
N3 O3 Pr1 114.5(2) . . ?
H4WA O4W H4WB 107.7 . . ?
O1 N1 C5 115.7(3) . . ?
C1 N1 O1 120.3(3) . . ?
C1 N1 C5 124.0(4) . . ?
O2 N2 C6 119.9(4) . . ?
O2 N2 C10 116.7(4) . . ?
C10 N2 C6 123.4(4) . . ?
C11 N3 O3 118.9(3) . . ?
C15 N3 O3 117.8(4) . . ?
C15 N3 C11 123.2(4) . . ?
N1 C1 S1 120.3(3) . . ?
N1 C1 C2 116.6(4) . . ?
C2 C1 S1 123.1(4) . . ?
C1 C2 H2 121.4 . . ?
C3 C2 C1 120.7(4) . . ?
C3 C2 H2 117.8 . . ?
C2 C3 H3 118.8 . . ?
C2 C3 C4 120.1(4) . . ?
C4 C3 H3 121.1 . . ?
C3 C4 H4 120.7 . . ?
C5 C4 C3 119.0(4) . . ?
C5 C4 H4 120.2 . . ?
N1 C5 C4 119.6(4) . . ?
N1 C5 H5 119.2 . . ?
C4 C5 H5 121.1 . . ?
N2 C6 S2 119.1(3) . . ?
N2 C6 C7 115.4(4) . . ?
C7 C6 S2 125.4(4) . . ?
C6 C7 H7 117.9 . . ?
C8 C7 C6 122.1(4) . . ?
C8 C7 H7 120.0 . . ?
C7 C8 H8 120.2 . . ?
C7 C8 C9 119.7(4) . . ?
C9 C8 H8 119.6 . . ?
C8 C9 H9 121.1 . . ?
C10 C9 C8 118.6(5) . . ?
C10 C9 H9 120.1 . . ?
N2 C10 C9 120.8(5) . . ?
N2 C10 H10 122.1 . . ?
C9 C10 H10 117.2 . . ?
N3 C11 S3 120.0(3) . . ?
N3 C11 C12 115.8(4) . . ?
C12 C11 S3 124.1(4) . . ?
C11 C12 H12 118.8 . . ?
C13 C12 C11 121.5(5) . . ?
C13 C12 H12 119.7 . . ?
C12 C13 H13 123.9 . . ?
C12 C13 C14 119.9(5) . . ?
C14 C13 H13 116.2 . . ?
C13 C14 H14 121.6 . . ?
C15 C14 C13 118.6(5) . . ?
C15 C14 H14 118.7 . . ?
N3 C15 C14 120.5(5) . . ?
N3 C15 H15 121.6 . . ?
C14 C15 H15 117.8 . . ?
H5WA O5W H5WB 109.1 . . ?
H3WA O3W H3WB 109.1 . . ?

loop_
_geom_bond_atom_site_label_1
_geom_bond_atom_site_label_2
_geom_bond_distance
_geom_bond_site_symmetry_2
_geom_bond_publ_flag
Pr1 S1 2.9400(10) . ?
Pr1 S2 2.9246(12) . ?
Pr1 S3 3.0018(11) . ?
Pr1 O1 2.379(3) . ?
Pr1 O1W 2.475(3) . ?
Pr1 O2 2.367(3) . ?
Pr1 O3 2.489(3) . ?
Pr1 O3 2.535(3) 2_655 ?
S1 C1 1.728(4) . ?
S2 C6 1.707(5) . ?
S3 C11 1.735(5) . ?
O1 N1 1.361(4) . ?
O1W H1WA 0.8498 . ?
O1W H1WB 0.8502 . ?
O2 N2 1.341(5) . ?
O3 N3 1.358(4) . ?
O4W H4WA 0.8501 . ?
O4W H4WB 0.8501 . ?
N1 C1 1.339(6) . ?
N1 C5 1.361(6) . ?
N2 C6 1.368(6) . ?
N2 C10 1.349(6) . ?
N3 C11 1.356(6) . ?
N3 C15 1.354(6) . ?
C1 C2 1.411(6) . ?
C2 H2 0.9500 . ?
C2 C3 1.378(7) . ?
C3 H3 0.9500 . ?
C3 C4 1.380(7) . ?
C4 H4 0.9497 . ?
C4 C5 1.373(6) . ?
C5 H5 0.9501 . ?
C6 C7 1.414(6) . ?
C7 H7 0.9500 . ?
C7 C8 1.361(7) . ?
C8 H8 0.9499 . ?
C8 C9 1.390(8) . ?
C9 H9 0.9500 . ?
C9 C10 1.371(7) . ?
C10 H10 0.9500 . ?
C11 C12 1.404(6) . ?
C12 H12 0.9497 . ?
C12 C13 1.368(9) . ?
C13 H13 0.9501 . ?
C13 C14 1.385(9) . ?
C14 H14 0.9499 . ?
C14 C15 1.361(7) . ?
C15 H15 0.9501 . ?
O5W H5WA 0.8500 . ?
O5W H5WB 0.8499 . ?
O3W H3WA 0.8501 . ?
O3W H3WB 0.8501 . ?

loop_
_geom_torsion_atom_site_label_1
_geom_torsion_atom_site_label_2
_geom_torsion_atom_site_label_3
_geom_torsion_atom_site_label_4
_geom_torsion
_geom_torsion_site_symmetry_1
_geom_torsion_site_symmetry_2
_geom_torsion_site_symmetry_3
_geom_torsion_site_symmetry_4
_geom_torsion_publ_flag
Pr1 S1 C1 N1 9.0(3) . . . . ?
Pr1 S1 C1 C2 -170.4(3) . . . . ?
Pr1 S2 C6 N2 -6.5(4) . . . . ?
Pr1 S2 C6 C7 172.1(4) . . . . ?
Pr1 S3 C11 N3 29.3(3) . . . . ?
Pr1 S3 C11 C12 -148.9(4) . . . . ?
Pr1 O1 N1 C1 -13.5(5) . . . . ?
Pr1 O1 N1 C5 165.2(3) . . . . ?
Pr1 O2 N2 C6 14.5(6) . . . . ?
Pr1 O2 N2 C10 -167.2(3) . . . . ?
Pr1 O3 N3 C11 -52.8(4) . . . . ?
Pr1 O3 N3 C11 98.2(3) 2_655 . . . ?
Pr1 O3 N3 C15 -84.9(4) 2_655 . . . ?
Pr1 O3 N3 C15 124.1(3) . . . . ?
S1 C1 C2 C3 178.3(3) . . . . ?
S2 C6 C7 C8 -179.5(4) . . . . ?
S3 C11 C12 C13 173.0(4) . . . . ?
O1 N1 C1 S1 -0.6(5) . . . . ?
O1 N1 C1 C2 178.8(3) . . . . ?
O1 N1 C5 C4 -178.0(4) . . . . ?
O2 N2 C6 S2 -1.9(5) . . . . ?
O2 N2 C6 C7 179.3(4) . . . . ?
O2 N2 C10 C9 -179.4(4) . . . . ?
O3 N3 C11 S3 6.8(5) . . . . ?
O3 N3 C11 C12 -174.9(4) . . . . ?
O3 N3 C15 C14 177.0(4) . . . . ?
N1 C1 C2 C3 -1.1(6) . . . . ?
N2 C6 C7 C8 -0.9(7) . . . . ?
N3 C11 C12 C13 -5.2(7) . . . . ?
C1 N1 C5 C4 0.6(6) . . . . ?
C1 C2 C3 C4 1.0(7) . . . . ?
C2 C3 C4 C5 -0.1(7) . . . . ?
C3 C4 C5 N1 -0.7(7) . . . . ?
C5 N1 C1 S1 -179.1(3) . . . . ?
C5 N1 C1 C2 0.3(6) . . . . ?
C6 N2 C10 C9 -1.1(7) . . . . ?
C6 C7 C8 C9 0.7(8) . . . . ?
C7 C8 C9 C10 -0.7(8) . . . . ?
C8 C9 C10 N2 0.8(8) . . . . ?
C10 N2 C6 S2 179.8(3) . . . . ?
C10 N2 C6 C7 1.1(6) . . . . ?
C11 N3 C15 C14 -6.2(7) . . . . ?
C11 C12 C13 C14 0.0(8) . . . . ?
C12 C13 C14 C15 2.5(8) . . . . ?
C13 C14 C15 N3 0.5(7) . . . . ?
C15 N3 C11 S3 -169.9(3) . . . . ?
C15 N3 C11 C12 8.4(6) . . . . ?
